data_7117625
loop_
_publ_author_name
'Su, Jing'
'Wang, Bingqiang'
'Liu, Dongling'
'Du, Libo'
'Liu, Yang'
'Su, Jihu'
'Zheng, Wenjun'

_publ_section_title
;
 A 1,2,4-diazaphospholyl radical and its nitrogen-phosphorus coupled
 dimer: synthesis, X-ray structural characterization, EPR analysis, and
 computational studies.
;
_journal_issue 63
_journal_name_full 'Chemical communications (Cambridge, England)'
_journal_page_first 12680
_journal_page_last 12683
_journal_paper_doi 10.1039/c5cc05125h
_journal_volume 51
_journal_year 2015
_chemical_formula_sum 'C20 H36 N4 P2'
_chemical_formula_weight 394.47
_chemical_name_systematic
; 
 ? 
;
_space_group_IT_number 62
_symmetry_cell_setting orthorhombic
_symmetry_space_group_name_Hall '-P 2ac 2n'
_symmetry_space_group_name_H-M 'P n m a'
_atom_sites_solution_hydrogens geom
_atom_sites_solution_primary direct
_atom_sites_solution_secondary difmap
_audit_creation_method SHELXL-97
_audit_update_record
;
2015-03-30 deposited with the CCDC.
2015-06-30 downloaded from the CCDC.
;
_cell_angle_alpha 90.00
_cell_angle_beta 90.00
_cell_angle_gamma 90.00
_cell_formula_units_Z 4
_cell_length_a 9.2644(8)
_cell_length_b 14.3849(12)
_cell_length_c 17.7198(12)
_cell_measurement_reflns_used 1351
_cell_measurement_temperature 293(2)
_cell_measurement_theta_max 27.977
_cell_measurement_theta_min 3.472
_cell_volume 2361.5(3)
_computing_cell_refinement 'Bruker FRAMBO'
_computing_data_collection 'Bruker FRAMBO'
_computing_data_reduction 'Bruker SAINT'
_computing_molecular_graphics 'Bruker SHELXTL'
_computing_publication_material 'Bruker SHELXTL'
_computing_structure_refinement 'SHELXL-97 (Sheldrick, 1997)'
_computing_structure_solution 'SHELXS-97 (Sheldrick, 1990)'
_diffrn_ambient_temperature 293(2)
_diffrn_measured_fraction_theta_full 0.999
_diffrn_measured_fraction_theta_max 0.999
_diffrn_measurement_device_type 'multiwire proportional'
_diffrn_measurement_method 'phi and omega scans'
_diffrn_radiation_monochromator graphite
_diffrn_radiation_source 'fine-focus sealed tube'
_diffrn_radiation_type MoK\a
_diffrn_radiation_wavelength 0.71073
_diffrn_reflns_av_R_equivalents 0.0323
_diffrn_reflns_av_sigmaI/netI 0.0371
_diffrn_reflns_limit_h_max 7
_diffrn_reflns_limit_h_min -11
_diffrn_reflns_limit_k_max 15
_diffrn_reflns_limit_k_min -17
_diffrn_reflns_limit_l_max 18
_diffrn_reflns_limit_l_min -21
_diffrn_reflns_number 6173
_diffrn_reflns_theta_full 26.00
_diffrn_reflns_theta_max 26.00
_diffrn_reflns_theta_min 2.83
_exptl_absorpt_coefficient_mu 0.195
_exptl_absorpt_correction_T_max 0.8593
_exptl_absorpt_correction_T_min 0.7806
_exptl_absorpt_correction_type multi-scan
_exptl_absorpt_process_details sadabs
_exptl_crystal_colour colorless
_exptl_crystal_density_diffrn 1.110
_exptl_crystal_density_method 'not measured'
_exptl_crystal_description prismatic
_exptl_crystal_F_000 856
_exptl_crystal_size_max 0.211
_exptl_crystal_size_mid 0.157
_exptl_crystal_size_min 0.123
_refine_diff_density_max 0.290
_refine_diff_density_min -0.235
_refine_diff_density_rms 0.047
_refine_ls_extinction_coef 0.0020(6)
_refine_ls_extinction_expression Fc^*^=kFc[1+0.001xFc^2^\l^3^/sin(2\q)]^-1/4^
_refine_ls_extinction_method SHELXL
_refine_ls_goodness_of_fit_ref 1.049
_refine_ls_hydrogen_treatment constr
_refine_ls_matrix_type full
_refine_ls_number_parameters 171
_refine_ls_number_reflns 2414
_refine_ls_number_restraints 36
_refine_ls_restrained_S_all 1.073
_refine_ls_R_factor_all 0.0769
_refine_ls_R_factor_gt 0.0473
_refine_ls_shift/su_max 0.027
_refine_ls_shift/su_mean 0.003
_refine_ls_structure_factor_coef Fsqd
_refine_ls_weighting_details 'calc w=1/[\s^2^(Fo^2^)+(0.0541P)^2^+0.9402P] where P=(Fo^2^+2Fc^2^)/3'
_refine_ls_weighting_scheme calc
_refine_ls_wR_factor_gt 0.1142
_refine_ls_wR_factor_ref 0.1287
_reflns_number_gt 1703
_reflns_number_total 2414
_reflns_threshold_expression >2sigma(I)
_cod_data_source_file c5cc05125h2.cif
_cod_data_source_block fe02
_cod_original_sg_symbol_H-M Pnma
_cod_database_code 7117625

loop_
_symmetry_equiv_pos_as_xyz
'x, y, z'
'-x+1/2, -y, z+1/2'
'x+1/2, -y+1/2, -z+1/2'
'-x, y+1/2, -z'
'-x, -y, -z'
'x-1/2, y, -z-1/2'
'-x-1/2, y-1/2, z-1/2'
'x, -y-1/2, z'

loop_
_atom_site_label
_atom_site_type_symbol
_atom_site_fract_x
_atom_site_fract_y
_atom_site_fract_z
_atom_site_U_iso_or_equiv
_atom_site_adp_type
_atom_site_occupancy
_atom_site_symmetry_multiplicity
_atom_site_calc_flag
_atom_site_refinement_flags
_atom_site_disorder_assembly
_atom_site_disorder_group
P1 P 1.08504(10) 0.2500 0.58241(5) 0.0414(3) Uani 1 2 d S . .
P2 P 0.89967(9) 0.2500 0.36135(4) 0.0337(2) Uani 1 2 d S . .
N1 N 0.9552(3) 0.2500 0.45551(14) 0.0330(6) Uani 1 2 d S . .
N2 N 0.8430(3) 0.2500 0.50650(14) 0.0351(6) Uani 1 2 d S . .
N3 N 0.6313(2) 0.19964(14) 0.34342(12) 0.0461(5) Uani 1 1 d . . .
C1 C 0.8942(3) 0.2500 0.57513(17) 0.0339(7) Uani 1 2 d S . .
C2 C 1.0919(3) 0.2500 0.48517(18) 0.0327(7) Uani 1 2 d S . .
C3 C 0.7537(2) 0.16336(16) 0.35954(12) 0.0363(6) Uani 1 1 d . A .
C4 C 0.7855(4) 0.2500 0.63952(19) 0.0467(9) Uani 1 2 d S . .
C5 C 0.6891(4) 0.1642(3) 0.6326(2) 0.0977(13) Uani 1 1 d . . .
H5A H 0.7469 0.1091 0.6370 0.146 Uiso 1 1 calc R . .
H5B H 0.6417 0.1646 0.5844 0.146 Uiso 1 1 calc R . .
H5C H 0.6179 0.1650 0.6720 0.146 Uiso 1 1 calc R . .
C6 C 0.8617(6) 0.2500 0.7145(2) 0.107(2) Uani 1 2 d S . .
H6A H 0.9228 0.1963 0.7179 0.160 Uiso 0.50 1 calc PR . .
H6B H 0.7917 0.2485 0.7544 0.160 Uiso 1 2 calc SR . .
H6C H 0.9192 0.3052 0.7190 0.160 Uiso 0.50 1 calc PR . .
C7 C 1.2303(4) 0.2500 0.4380(2) 0.0423(8) Uani 1 2 d S . .
C8 C 1.3603(4) 0.2500 0.4920(2) 0.0640(12) Uani 1 2 d S . .
H8A H 1.3558 0.1962 0.5240 0.096 Uiso 0.50 1 calc PR . .
H8B H 1.3580 0.3051 0.5225 0.096 Uiso 0.50 1 calc PR . .
H8C H 1.4481 0.2487 0.4633 0.096 Uiso 1 2 calc SR . .
C9 C 1.2414(3) 0.1627(2) 0.38864(19) 0.0660(9) Uani 1 1 d . . .
H9A H 1.2331 0.1083 0.4198 0.099 Uiso 1 1 calc R . .
H9B H 1.3330 0.1621 0.3633 0.099 Uiso 1 1 calc R . .
H9C H 1.1651 0.1629 0.3520 0.099 Uiso 1 1 calc R . .
C10 C 0.7725(3) 0.05898(17) 0.36491(15) 0.0472(7) Uani 1 1 d . . .
C11 C 0.8422(15) 0.0341(14) 0.4400(8) 0.070(3) Uani 0.50 1 d PU A 1
H11A H 0.7804 0.0535 0.4805 0.105 Uiso 0.50 1 calc PR A 1
H11B H 0.9336 0.0652 0.4442 0.105 Uiso 0.50 1 calc PR A 1
H11C H 0.8566 -0.0319 0.4426 0.105 Uiso 0.50 1 calc PR A 1
C12 C 0.8826(10) 0.0280(9) 0.2991(7) 0.078(3) Uani 0.50 1 d PU A 1
H12A H 0.9008 -0.0375 0.3027 0.117 Uiso 0.50 1 calc PR A 1
H12B H 0.9718 0.0614 0.3046 0.117 Uiso 0.50 1 calc PR A 1
H12C H 0.8410 0.0418 0.2508 0.117 Uiso 0.50 1 calc PR A 1
C13 C 0.6376(14) 0.0077(10) 0.3538(6) 0.088(3) Uani 0.50 1 d PU A 1
H13A H 0.6040 0.0170 0.3031 0.131 Uiso 0.50 1 calc PR A 1
H13B H 0.5662 0.0300 0.3887 0.131 Uiso 0.50 1 calc PR A 1
H13C H 0.6541 -0.0573 0.3623 0.131 Uiso 0.50 1 calc PR A 1
C11' C 0.8884(14) 0.0344(13) 0.4223(8) 0.072(4) Uani 0.50 1 d PU A 2
H11D H 0.8620 0.0589 0.4708 0.109 Uiso 0.50 1 calc PR A 2
H11E H 0.9789 0.0608 0.4068 0.109 Uiso 0.50 1 calc PR A 2
H11F H 0.8975 -0.0319 0.4256 0.109 Uiso 0.50 1 calc PR A 2
C12' C 0.8087(11) 0.0226(10) 0.2910(8) 0.092(3) Uani 0.50 1 d PU A 2
H12D H 0.8343 -0.0418 0.2953 0.138 Uiso 0.50 1 calc PR A 2
H12E H 0.8887 0.0568 0.2706 0.138 Uiso 0.50 1 calc PR A 2
H12F H 0.7270 0.0288 0.2580 0.138 Uiso 0.50 1 calc PR A 2
C13' C 0.6238(14) 0.0158(9) 0.3916(6) 0.082(3) Uani 0.50 1 d PU A 2
H13D H 0.5480 0.0364 0.3587 0.123 Uiso 0.50 1 calc PR A 2
H13E H 0.6036 0.0355 0.4423 0.123 Uiso 0.50 1 calc PR A 2
H13F H 0.6297 -0.0508 0.3900 0.123 Uiso 0.50 1 calc PR A 2

loop_
_atom_site_aniso_label
_atom_site_aniso_U_11
_atom_site_aniso_U_22
_atom_site_aniso_U_33
_atom_site_aniso_U_23
_atom_site_aniso_U_13
_atom_site_aniso_U_12
P1 0.0386(5) 0.0513(6) 0.0345(5) 0.000 -0.0076(4) 0.000
P2 0.0316(5) 0.0420(5) 0.0276(4) 0.000 -0.0003(3) 0.000
N1 0.0302(14) 0.0382(15) 0.0305(14) 0.000 -0.0014(11) 0.000
N2 0.0297(14) 0.0450(16) 0.0305(14) 0.000 0.0034(12) 0.000
N3 0.0392(12) 0.0438(11) 0.0553(13) -0.0012(10) -0.0063(10) -0.0040(9)
C1 0.0377(18) 0.0346(17) 0.0295(16) 0.000 -0.0007(14) 0.000
C2 0.0299(17) 0.0315(16) 0.0367(17) 0.000 -0.0032(14) 0.000
C3 0.0372(13) 0.0405(13) 0.0311(12) -0.0030(10) -0.0040(10) -0.0029(10)
C4 0.048(2) 0.060(2) 0.0313(18) 0.000 0.0058(16) 0.000
C5 0.104(3) 0.117(3) 0.072(2) -0.003(2) 0.037(2) -0.044(3)
C6 0.081(4) 0.206(7) 0.033(2) 0.000 0.004(2) 0.000
C7 0.0300(17) 0.052(2) 0.045(2) 0.000 0.0011(15) 0.000
C8 0.033(2) 0.099(3) 0.060(3) 0.000 -0.0025(19) 0.000
C9 0.0421(16) 0.083(2) 0.073(2) -0.0233(17) 0.0102(14) 0.0103(15)
C10 0.0550(16) 0.0378(13) 0.0488(15) -0.0019(12) -0.0109(13) -0.0018(12)
C11 0.103(9) 0.047(5) 0.059(5) 0.005(4) -0.017(5) 0.003(6)
C12 0.092(6) 0.058(5) 0.085(6) -0.016(4) 0.021(6) 0.018(5)
C13 0.077(6) 0.060(5) 0.126(8) -0.004(6) -0.013(6) -0.014(4)
C11' 0.078(6) 0.047(5) 0.093(8) 0.008(6) -0.029(6) 0.004(5)
C12' 0.134(8) 0.057(5) 0.085(6) -0.012(4) 0.009(7) 0.020(7)
C13' 0.078(5) 0.050(5) 0.117(7) 0.022(6) -0.001(6) -0.017(4)

loop_
_atom_type_symbol
_atom_type_description
_atom_type_scat_dispersion_real
_atom_type_scat_dispersion_imag
_atom_type_scat_source
C C 0.0033 0.0016 'International Tables Vol C Tables 4.2.6.8 and 6.1.1.4'
H H 0.0000 0.0000 'International Tables Vol C Tables 4.2.6.8 and 6.1.1.4'
N N 0.0061 0.0033 'International Tables Vol C Tables 4.2.6.8 and 6.1.1.4'
P P 0.1023 0.0942 'International Tables Vol C Tables 4.2.6.8 and 6.1.1.4'

loop_
_geom_angle_atom_site_label_1
_geom_angle_atom_site_label_2
_geom_angle_atom_site_label_3
_geom_angle
_geom_angle_site_symmetry_1
_geom_angle_site_symmetry_3
C2 P1 C1 87.93(15) . .
N1 P2 C3 103.50(10) . 8_565
N1 P2 C3 103.50(10) . .
C3 P2 C3 85.32(15) 8_565 .
C2 N1 N2 116.5(3) . .
C2 N1 P2 129.7(2) . .
N2 N1 P2 113.85(19) . .
C1 N2 N1 109.7(3) . .
C3 N3 N3 114.04(13) . 8_565
N2 C1 C4 117.3(3) . .
N2 C1 P1 115.5(2) . .
C4 C1 P1 127.2(2) . .
N1 C2 C7 124.4(3) . .
N1 C2 P1 110.4(2) . .
C7 C2 P1 125.2(2) . .
N3 C3 C10 121.3(2) . .
N3 C3 P2 112.27(17) . .
C10 C3 P2 125.90(18) . .
C6 C4 C1 110.6(3) . .
C6 C4 C5 110.2(2) . 8_565
C1 C4 C5 109.1(2) . 8_565
C6 C4 C5 110.2(2) . .
C1 C4 C5 109.1(2) . .
C5 C4 C5 107.7(4) 8_565 .
C4 C5 H5A 109.5 . .
C4 C5 H5B 109.5 . .
H5A C5 H5B 109.5 . .
C4 C5 H5C 109.5 . .
H5A C5 H5C 109.5 . .
H5B C5 H5C 109.5 . .
C4 C6 H6A 109.5 . .
C4 C6 H6B 109.5 . .
H6A C6 H6B 109.5 . .
C4 C6 H6C 109.5 . .
H6A C6 H6C 109.5 . .
H6B C6 H6C 109.5 . .
C2 C7 C9 111.55(19) . 8_565
C2 C7 C9 111.55(19) . .
C9 C7 C9 109.9(4) 8_565 .
C2 C7 C8 108.4(3) . .
C9 C7 C8 107.6(2) 8_565 .
C9 C7 C8 107.6(2) . .
C7 C8 H8A 109.5 . .
C7 C8 H8B 109.5 . .
H8A C8 H8B 109.5 . .
C7 C8 H8C 109.5 . .
H8A C8 H8C 109.5 . .
H8B C8 H8C 109.5 . .
C7 C9 H9A 109.5 . .
C7 C9 H9B 109.5 . .
H9A C9 H9B 109.5 . .
C7 C9 H9C 109.5 . .
H9A C9 H9C 109.5 . .
H9B C9 H9C 109.5 . .
C12' C10 C13 83.9(6) . .
C12' C10 C3 109.1(6) . .
C13 C10 C3 113.1(6) . .
C12' C10 C11' 110.9(8) . .
C13 C10 C11' 125.2(8) . .
C3 C10 C11' 110.7(7) . .
C12' C10 C11 127.4(8) . .
C13 C10 C11 111.2(8) . .
C3 C10 C11 109.7(7) . .
C11' C10 C11 20.1(8) . .
C12' C10 C13' 109.3(6) . .
C13 C10 C13' 25.9(6) . .
C3 C10 C13' 107.9(5) . .
C11' C10 C13' 108.9(7) . .
C11 C10 C13' 90.9(7) . .
C12' C10 C12 25.9(6) . .
C13 C10 C12 107.7(6) . .
C3 C10 C12 107.5(5) . .
C11' C10 C12 88.4(7) . .
C11 C10 C12 107.4(7) . .
C13' C10 C12 131.2(6) . .
C10 C11 H11A 109.5 . .
C10 C11 H11B 109.5 . .
C10 C11 H11C 109.5 . .
C10 C12 H12A 109.5 . .
C10 C12 H12B 109.5 . .
C10 C12 H12C 109.5 . .
C10 C13 H13A 109.5 . .
C10 C13 H13B 109.5 . .
C10 C13 H13C 109.5 . .
C10 C11' H11D 109.5 . .
C10 C11' H11E 109.5 . .
H11D C11' H11E 109.5 . .
C10 C11' H11F 109.5 . .
H11D C11' H11F 109.5 . .
H11E C11' H11F 109.5 . .
C10 C12' H12D 109.5 . .
C10 C12' H12E 109.5 . .
H12D C12' H12E 109.5 . .
C10 C12' H12F 109.5 . .
H12D C12' H12F 109.5 . .
H12E C12' H12F 109.5 . .
C10 C13' H13D 109.5 . .
C10 C13' H13E 109.5 . .
H13D C13' H13E 109.5 . .
C10 C13' H13F 109.5 . .
H13D C13' H13F 109.5 . .
H13E C13' H13F 109.5 . .

loop_
_geom_bond_atom_site_label_1
_geom_bond_atom_site_label_2
_geom_bond_distance
_geom_bond_site_symmetry_2
P1 C2 1.724(3) .
P1 C1 1.773(3) .
P2 N1 1.746(3) .
P2 C3 1.839(2) 8_565
P2 C3 1.839(2) .
N1 C2 1.371(4) .
N1 N2 1.377(3) .
N2 C1 1.305(4) .
N3 C3 1.281(3) .
N3 N3 1.449(4) 8_565
C1 C4 1.522(4) .
C2 C7 1.531(4) .
C3 C10 1.515(4) .
C4 C6 1.504(6) .
C4 C5 1.529(4) 8_565
C4 C5 1.529(4) .
C5 H5A 0.9600 .
C5 H5B 0.9600 .
C5 H5C 0.9600 .
C6 H6A 0.9601 .
C6 H6B 0.9601 .
C6 H6C 0.9601 .
C7 C9 1.534(3) 8_565
C7 C9 1.534(3) .
C7 C8 1.538(5) .
C8 H8A 0.9601 .
C8 H8B 0.9601 .
C8 H8C 0.9601 .
C9 H9A 0.9600 .
C9 H9B 0.9600 .
C9 H9C 0.9600 .
C10 C12' 1.450(13) .
C10 C13 1.464(13) .
C10 C11' 1.521(15) .
C10 C11 1.521(15) .
C10 C13' 1.583(13) .
C10 C12 1.612(12) .
C11 H11A 0.9600 .
C11 H11B 0.9600 .
C11 H11C 0.9600 .
C12 H12A 0.9600 .
C12 H12B 0.9600 .
C12 H12C 0.9600 .
C13 H13A 0.9600 .
C13 H13B 0.9600 .
C13 H13C 0.9600 .
C11' H11D 0.9600 .
C11' H11E 0.9600 .
C11' H11F 0.9600 .
C12' H12D 0.9600 .
C12' H12E 0.9600 .
C12' H12F 0.9600 .
C13' H13D 0.9600 .
C13' H13E 0.9600 .
C13' H13F 0.9600 .

loop_
_geom_torsion_atom_site_label_1
_geom_torsion_atom_site_label_2
_geom_torsion_atom_site_label_3
_geom_torsion_atom_site_label_4
_geom_torsion
_geom_torsion_site_symmetry_1
_geom_torsion_site_symmetry_4
C3 P2 N1 C2 -135.82(8) 8_565 .
C3 P2 N1 C2 135.82(8) . .
C3 P2 N1 N2 44.18(8) 8_565 .
C3 P2 N1 N2 -44.18(8) . .
C2 N1 N2 C1 0.0 . .
P2 N1 N2 C1 180.0 . .
N1 N2 C1 C4 180.0 . .
N1 N2 C1 P1 0.0 . .
C2 P1 C1 N2 0.0 . .
C2 P1 C1 C4 180.0 . .
N2 N1 C2 C7 180.0 . .
P2 N1 C2 C7 0.0 . .
N2 N1 C2 P1 0.0 . .
P2 N1 C2 P1 180.0 . .
C1 P1 C2 N1 0.0 . .
C1 P1 C2 C7 180.0 . .
N3 N3 C3 C10 177.79(17) 8_565 .
N3 N3 C3 P2 -10.12(18) 8_565 .
N1 P2 C3 N3 115.38(18) . .
C3 P2 C3 N3 12.6(2) 8_565 .
N1 P2 C3 C10 -73.0(2) . .
C3 P2 C3 C10 -175.75(15) 8_565 .
N2 C1 C4 C6 180.000(1) . .
P1 C1 C4 C6 0.000(1) . .
N2 C1 C4 C5 -58.7(3) . 8_565
P1 C1 C4 C5 121.3(3) . 8_565
N2 C1 C4 C5 58.7(3) . .
P1 C1 C4 C5 -121.3(3) . .
N1 C2 C7 C9 61.7(2) . 8_565
P1 C2 C7 C9 -118.3(2) . 8_565
N1 C2 C7 C9 -61.7(2) . .
P1 C2 C7 C9 118.3(2) . .
N1 C2 C7 C8 180.0 . .
P1 C2 C7 C8 0.0 . .
N3 C3 C10 C12' 88.6(5) . .
P2 C3 C10 C12' -82.4(5) . .
N3 C3 C10 C13 -2.9(6) . .
P2 C3 C10 C13 -173.8(5) . .
N3 C3 C10 C11' -149.1(6) . .
P2 C3 C10 C11' 40.0(6) . .
N3 C3 C10 C11 -127.7(6) . .
P2 C3 C10 C11 61.4(6) . .
N3 C3 C10 C13' -30.0(5) . .
P2 C3 C10 C13' 159.0(4) . .
N3 C3 C10 C12 115.9(5) . .
P2 C3 C10 C12 -55.1(5) . .
